data_1553212
loop_
_publ_author_name
'Fu, Jian-Guo'
'Xu, Guang-Qiang'
'Ding, Rui'
'Lin, Guo-Qiang'
'Sun, Bing-Feng'

_publ_section_title
;
 Asymmetric total synthesis of Lycopodium alkaloids \a-obscurine,
 N-desmethyl-\a-obscurine, \b-obscurine and N-desmethyl-\b-obscurine
;
_journal_issue 1
_journal_name_full 'Organic Chemistry Frontiers'
_journal_page_first 62
_journal_paper_doi 10.1039/C5QO00355E
_journal_volume 3
_journal_year 2016
_chemical_absolute_configuration ad
_chemical_formula_sum 'C22 H32 N2 O4'
_chemical_formula_weight 388.50
_space_group_IT_number 19
_space_group_name_Hall 'P 2ac 2ab'
_space_group_name_H-M_alt 'P 21 21 21'
_symmetry_cell_setting orthorhombic
_symmetry_space_group_name_H-M 'P 21 21 21'
_atom_sites_solution_hydrogens geom
_atom_sites_solution_primary direct
_atom_sites_solution_secondary difmap
_audit_creation_method SHELXL-97
_audit_update_record
;
2015-07-14 deposited with the CCDC.
2015-11-24 downloaded from the CCDC.
;
_cell_angle_alpha 90.00
_cell_angle_beta 90.00
_cell_angle_gamma 90.00
_cell_formula_units_Z 4
_cell_length_a 10.016(5)
_cell_length_b 10.025(4)
_cell_length_c 21.596(10)
_cell_measurement_reflns_used 5419
_cell_measurement_temperature 293(2)
_cell_measurement_theta_max 51.461
_cell_measurement_theta_min 4.480
_cell_volume 2168.5(17)
_computing_cell_refinement 'Bruker SMART'
_computing_data_collection 'Bruker SMART'
_computing_data_reduction 'Bruker SHELXTL'
_computing_molecular_graphics 'Bruker SHELXTL'
_computing_publication_material 'Bruker SHELXTL'
_computing_structure_refinement 'SHELXL-97 (Sheldrick, 1997)'
_computing_structure_solution 'SHELXS-97 (Sheldrick, 1990)'
_diffrn_ambient_temperature 293(2)
_diffrn_measured_fraction_theta_full 1.000
_diffrn_measured_fraction_theta_max 1.000
_diffrn_measurement_device_type 'CCD area detector'
_diffrn_measurement_method 'phi and omega scans'
_diffrn_radiation_monochromator graphite
_diffrn_radiation_source 'fine-focus sealed tube'
_diffrn_radiation_type MoK\a
_diffrn_radiation_wavelength 0.71073
_diffrn_reflns_av_R_equivalents 0.0296
_diffrn_reflns_av_sigmaI/netI 0.0278
_diffrn_reflns_limit_h_max 12
_diffrn_reflns_limit_h_min -12
_diffrn_reflns_limit_k_max 12
_diffrn_reflns_limit_k_min -9
_diffrn_reflns_limit_l_max 26
_diffrn_reflns_limit_l_min -26
_diffrn_reflns_number 13090
_diffrn_reflns_theta_full 26.00
_diffrn_reflns_theta_max 26.00
_diffrn_reflns_theta_min 1.89
_exptl_absorpt_coefficient_mu 0.082
_exptl_absorpt_correction_T_max 1.00000
_exptl_absorpt_correction_T_min 0.28969
_exptl_absorpt_correction_type empirical
_exptl_absorpt_process_details sadabs
_exptl_crystal_colour colorless
_exptl_crystal_density_diffrn 1.190
_exptl_crystal_density_method 'not measured'
_exptl_crystal_description prismatic
_exptl_crystal_F_000 840
_exptl_crystal_size_max 0.211
_exptl_crystal_size_mid 0.147
_exptl_crystal_size_min 0.112
_refine_diff_density_max 0.148
_refine_diff_density_min -0.150
_refine_diff_density_rms 0.028
_refine_ls_abs_structure_details 'Flack H D (1983), Acta Cryst. A39, 876-881'
_refine_ls_abs_structure_Flack 0.0(9)
_refine_ls_extinction_method none
_refine_ls_goodness_of_fit_ref 1.030
_refine_ls_hydrogen_treatment mixed
_refine_ls_matrix_type full
_refine_ls_number_parameters 263
_refine_ls_number_reflns 4271
_refine_ls_number_restraints 0
_refine_ls_restrained_S_all 1.030
_refine_ls_R_factor_all 0.0399
_refine_ls_R_factor_gt 0.0351
_refine_ls_shift/su_max 0.001
_refine_ls_shift/su_mean 0.000
_refine_ls_structure_factor_coef Fsqd
_refine_ls_weighting_details 'calc w=1/[\s^2^(Fo^2^)+(0.0570P)^2^+0.1179P] where P=(Fo^2^+2Fc^2^)/3'
_refine_ls_weighting_scheme calc
_refine_ls_wR_factor_gt 0.0918
_refine_ls_wR_factor_ref 0.0954
_reflns_number_gt 3854
_reflns_number_total 4271
_reflns_threshold_expression >2sigma(I)
_cod_data_source_file c5qo00355e2.cif
_cod_data_source_block cd213616
_cod_depositor_comments
;
The following automatic conversions were performed:

data item '_symmetry_cell_setting' value 'Orthorhombic' was changed
to 'orthorhombic' in accordance with the
/home/saulius/struct/COD-crude-data/automatic-downloads/DataCite-retrospective/RSC/depositions/lib/dictionaries/cif_core.dic
dictionary named 'cif_core.dic' version 2.4.2 last updated on
2011-04-26.

Automatic conversion script
Id: cif_fix_values 6909 2019-04-08 15:41:33Z antanas 
;
_cod_original_cell_volume 2168.3(17)
_cod_original_sg_symbol_H-M P2(1)2(1)2(1)
_cod_database_code 1553212

loop_
_symmetry_equiv_pos_as_xyz
'x, y, z'
'-x+1/2, -y, z+1/2'
'-x, y+1/2, -z+1/2'
'x+1/2, -y+1/2, -z'

loop_
_atom_site_label
_atom_site_type_symbol
_atom_site_fract_x
_atom_site_fract_y
_atom_site_fract_z
_atom_site_U_iso_or_equiv
_atom_site_adp_type
_atom_site_occupancy
_atom_site_symmetry_multiplicity
_atom_site_calc_flag
_atom_site_refinement_flags
N1 N 0.47237(13) 0.25144(13) 0.79354(5) 0.0448(3) Uani 1 1 d .
N2 N 0.33474(15) 0.40439(13) 0.99447(6) 0.0442(3) Uani 1 1 d .
O1 O 0.10032(11) 0.21409(11) 0.98705(5) 0.0505(3) Uani 1 1 d .
H1 H 0.1071 0.2782 1.0104 0.076 Uiso 1 1 calc R
O2 O 0.65962(13) 0.34438(13) 0.74801(5) 0.0665(3) Uani 1 1 d .
O3 O 0.14867(12) 0.45066(13) 1.05172(5) 0.0646(3) Uani 1 1 d .
O4 O 0.35531(11) 0.51354(11) 1.08241(5) 0.0518(3) Uani 1 1 d .
C1 C 0.27331(15) 0.35072(14) 0.93699(6) 0.0392(3) Uani 1 1 d .
C2 C 0.21464(15) 0.20901(14) 0.94695(6) 0.0414(3) Uani 1 1 d .
C3 C 0.16394(15) 0.16029(15) 0.88376(6) 0.0447(3) Uani 1 1 d .
H3 H 0.1230 0.0725 0.8900 0.054 Uiso 1 1 calc R
C4 C 0.05551(17) 0.25360(19) 0.85876(7) 0.0537(4) Uani 1 1 d .
H4A H 0.0272 0.2216 0.8185 0.064 Uiso 1 1 calc R
H4B H -0.0211 0.2498 0.8862 0.064 Uiso 1 1 calc R
C5 C 0.09985(17) 0.39864(17) 0.85256(7) 0.0514(4) Uani 1 1 d .
H5 H 0.1669 0.4040 0.8196 0.062 Uiso 1 1 calc R
C6 C 0.16401(17) 0.44644(16) 0.91312(7) 0.0474(3) Uani 1 1 d .
H6A H 0.0952 0.4551 0.9445 0.057 Uiso 1 1 calc R
H6B H 0.2029 0.5339 0.9066 0.057 Uiso 1 1 calc R
C7 C -0.0172(2) 0.4879(2) 0.83501(9) 0.0757(6) Uani 1 1 d .
H7A H 0.0143 0.5772 0.8282 0.114 Uiso 1 1 calc R
H7B H -0.0816 0.4880 0.8679 0.114 Uiso 1 1 calc R
H7C H -0.0581 0.4548 0.7979 0.114 Uiso 1 1 calc R
C8 C 0.28085(17) 0.14218(16) 0.83871(7) 0.0492(4) Uani 1 1 d .
H8A H 0.3250 0.0584 0.8480 0.059 Uiso 1 1 calc R
H8B H 0.2457 0.1360 0.7970 0.059 Uiso 1 1 calc R
C9 C 0.38217(15) 0.25172(14) 0.84067(6) 0.0407(3) Uani 1 1 d .
C10 C 0.38426(14) 0.34647(14) 0.88761(6) 0.0393(3) Uani 1 1 d .
C11 C 0.48284(17) 0.44413(15) 0.88486(7) 0.0484(4) Uani 1 1 d .
H11 H 0.4858 0.5106 0.9149 0.058 Uiso 1 1 calc R
C12 C 0.57560(18) 0.44279(17) 0.83813(8) 0.0558(4) Uani 1 1 d .
H12 H 0.6430 0.5065 0.8363 0.067 Uiso 1 1 calc R
C13 C 0.56575(16) 0.34341(16) 0.79356(7) 0.0489(4) Uani 1 1 d .
C14 C 0.6463(2) 0.2505(2) 0.69892(7) 0.0695(5) Uani 1 1 d .
H14A H 0.5661 0.2688 0.6761 0.104 Uiso 1 1 calc R
H14B H 0.6419 0.1620 0.7158 0.104 Uiso 1 1 calc R
H14C H 0.7219 0.2573 0.6718 0.104 Uiso 1 1 calc R
C15 C 0.31612(16) 0.11393(16) 0.97632(7) 0.0483(4) Uani 1 1 d .
H15A H 0.3964 0.1133 0.9512 0.058 Uiso 1 1 calc R
H15B H 0.3401 0.1476 1.0169 0.058 Uiso 1 1 calc R
C16 C 0.2667(2) -0.02588(17) 0.98293(8) 0.0609(4) Uani 1 1 d .
H16 H 0.1815 -0.0377 0.9991 0.073 Uiso 1 1 calc R
C17 C 0.3330(3) -0.1321(2) 0.96793(10) 0.0863(7) Uani 1 1 d .
H17A H 0.4186 -0.1245 0.9516 0.104 Uiso 1 1 calc R
H17B H 0.2951 -0.2159 0.9735 0.104 Uiso 1 1 calc R
C18 C 0.26913(16) 0.45533(15) 1.04355(6) 0.0462(3) Uani 1 1 d .
C19 C 0.30859(18) 0.58116(16) 1.13944(7) 0.0523(4) Uani 1 1 d .
C20 C 0.2242(3) 0.6997(2) 1.12244(10) 0.0791(6) Uani 1 1 d .
H20A H 0.1431 0.6698 1.1033 0.119 Uiso 1 1 calc R
H20B H 0.2725 0.7556 1.0941 0.119 Uiso 1 1 calc R
H20C H 0.2032 0.7496 1.1591 0.119 Uiso 1 1 calc R
C21 C 0.4387(2) 0.6250(2) 1.16865(9) 0.0730(6) Uani 1 1 d .
H21A H 0.4881 0.6783 1.1397 0.110 Uiso 1 1 calc R
H21B H 0.4903 0.5479 1.1797 0.110 Uiso 1 1 calc R
H21C H 0.4203 0.6767 1.2051 0.110 Uiso 1 1 calc R
C22 C 0.2359(3) 0.4847(2) 1.18122(8) 0.0771(6) Uani 1 1 d .
H22A H 0.2877 0.4047 1.1855 0.116 Uiso 1 1 calc R
H22B H 0.1507 0.4634 1.1635 0.116 Uiso 1 1 calc R
H22C H 0.2233 0.5247 1.2212 0.116 Uiso 1 1 calc R
H2 H 0.416(2) 0.3910(17) 0.9999(8) 0.048(5) Uiso 1 1 d .

loop_
_atom_site_aniso_label
_atom_site_aniso_U_11
_atom_site_aniso_U_22
_atom_site_aniso_U_33
_atom_site_aniso_U_23
_atom_site_aniso_U_13
_atom_site_aniso_U_12
N1 0.0500(7) 0.0468(6) 0.0376(6) 0.0001(5) 0.0071(5) 0.0026(6)
N2 0.0409(7) 0.0540(7) 0.0378(6) -0.0107(5) -0.0011(5) 0.0010(6)
O1 0.0463(6) 0.0615(7) 0.0436(6) -0.0085(5) 0.0103(5) -0.0066(5)
O2 0.0686(8) 0.0726(7) 0.0583(7) 0.0011(6) 0.0252(6) -0.0095(7)
O3 0.0464(7) 0.0907(9) 0.0568(6) -0.0287(6) 0.0059(5) -0.0002(6)
O4 0.0541(6) 0.0613(6) 0.0401(5) -0.0178(5) 0.0025(5) -0.0033(5)
C1 0.0394(7) 0.0445(7) 0.0337(6) -0.0068(5) -0.0006(6) 0.0007(6)
C2 0.0396(7) 0.0495(8) 0.0350(7) -0.0037(6) 0.0041(6) -0.0032(6)
C3 0.0460(8) 0.0485(8) 0.0396(7) -0.0068(6) 0.0019(6) -0.0102(7)
C4 0.0496(9) 0.0703(10) 0.0413(8) -0.0052(7) -0.0062(7) -0.0064(8)
C5 0.0512(9) 0.0611(9) 0.0418(8) 0.0000(7) -0.0040(7) 0.0075(8)
C6 0.0490(8) 0.0497(8) 0.0434(7) -0.0052(6) -0.0006(7) 0.0053(7)
C7 0.0739(13) 0.0867(13) 0.0665(11) -0.0025(10) -0.0153(10) 0.0233(11)
C8 0.0554(9) 0.0504(8) 0.0419(7) -0.0129(6) 0.0060(7) -0.0082(7)
C9 0.0447(8) 0.0433(7) 0.0340(6) 0.0002(5) 0.0024(6) 0.0020(6)
C10 0.0417(7) 0.0418(7) 0.0345(6) -0.0004(6) 0.0000(6) 0.0000(6)
C11 0.0577(9) 0.0435(8) 0.0441(7) -0.0058(7) 0.0027(7) -0.0048(7)
C12 0.0578(10) 0.0507(9) 0.0590(9) 0.0011(8) 0.0105(8) -0.0141(8)
C13 0.0507(9) 0.0516(8) 0.0445(8) 0.0079(7) 0.0094(7) 0.0005(7)
C14 0.0764(12) 0.0891(12) 0.0430(8) 0.0034(9) 0.0182(9) 0.0090(11)
C15 0.0505(9) 0.0508(8) 0.0435(7) 0.0002(6) 0.0021(7) -0.0007(7)
C16 0.0690(11) 0.0566(10) 0.0571(9) 0.0074(8) 0.0103(9) -0.0046(9)
C17 0.1194(19) 0.0564(11) 0.0831(13) 0.0017(10) 0.0214(14) -0.0007(12)
C18 0.0505(9) 0.0492(8) 0.0388(7) -0.0077(6) 0.0000(7) 0.0003(7)
C19 0.0728(11) 0.0481(8) 0.0362(7) -0.0117(6) 0.0070(7) -0.0011(8)
C20 0.1043(16) 0.0629(11) 0.0700(12) -0.0143(9) 0.0038(12) 0.0182(11)
C21 0.0860(14) 0.0769(13) 0.0561(10) -0.0280(9) -0.0024(10) -0.0073(11)
C22 0.1103(17) 0.0725(12) 0.0486(9) -0.0056(8) 0.0196(11) -0.0159(12)

loop_
_atom_type_symbol
_atom_type_description
_atom_type_scat_dispersion_real
_atom_type_scat_dispersion_imag
_atom_type_scat_source
C C 0.0033 0.0016 'International Tables Vol C Tables 4.2.6.8 and 6.1.1.4'
H H 0.0000 0.0000 'International Tables Vol C Tables 4.2.6.8 and 6.1.1.4'
N N 0.0061 0.0033 'International Tables Vol C Tables 4.2.6.8 and 6.1.1.4'
O O 0.0106 0.0060 'International Tables Vol C Tables 4.2.6.8 and 6.1.1.4'

loop_
_geom_angle_atom_site_label_1
_geom_angle_atom_site_label_2
_geom_angle_atom_site_label_3
_geom_angle
C13 N1 C9 118.11(13)
C18 N2 C1 126.32(14)
C18 N2 H2 115.3(12)
C1 N2 H2 117.6(12)
C2 O1 H1 109.5
C13 O2 C14 117.95(14)
C18 O4 C19 121.14(13)
N2 C1 C10 106.83(12)
N2 C1 C6 110.32(12)
C10 C1 C6 107.30(11)
N2 C1 C2 111.86(11)
C10 C1 C2 110.10(11)
C6 C1 C2 110.27(12)
O1 C2 C15 107.55(11)
O1 C2 C3 106.46(12)
C15 C2 C3 112.93(12)
O1 C2 C1 110.66(11)
C15 C2 C1 112.07(12)
C3 C2 C1 107.05(11)
C4 C3 C8 112.96(13)
C4 C3 C2 110.69(13)
C8 C3 C2 110.43(13)
C4 C3 H3 107.5
C8 C3 H3 107.5
C2 C3 H3 107.5
C5 C4 C3 113.98(14)
C5 C4 H4A 108.8
C3 C4 H4A 108.8
C5 C4 H4B 108.8
C3 C4 H4B 108.8
H4A C4 H4B 107.7
C7 C5 C4 110.96(16)
C7 C5 C6 110.55(15)
C4 C5 C6 110.16(13)
C7 C5 H5 108.4
C4 C5 H5 108.4
C6 C5 H5 108.4
C5 C6 C1 112.80(13)
C5 C6 H6A 109.0
C1 C6 H6A 109.0
C5 C6 H6B 109.0
C1 C6 H6B 109.0
H6A C6 H6B 107.8
C5 C7 H7A 109.5
C5 C7 H7B 109.5
H7A C7 H7B 109.5
C5 C7 H7C 109.5
H7A C7 H7C 109.5
H7B C7 H7C 109.5
C9 C8 C3 114.41(12)
C9 C8 H8A 108.7
C3 C8 H8A 108.7
C9 C8 H8B 108.7
C3 C8 H8B 108.7
H8A C8 H8B 107.6
N1 C9 C10 122.49(14)
N1 C9 C8 115.32(12)
C10 C9 C8 122.19(12)
C9 C10 C11 117.42(13)
C9 C10 C1 120.87(13)
C11 C10 C1 121.45(12)
C12 C11 C10 120.33(14)
C12 C11 H11 119.8
C10 C11 H11 119.8
C11 C12 C13 117.96(15)
C11 C12 H12 121.0
C13 C12 H12 121.0
N1 C13 O2 119.79(14)
N1 C13 C12 123.67(14)
O2 C13 C12 116.54(14)
O2 C14 H14A 109.5
O2 C14 H14B 109.5
H14A C14 H14B 109.5
O2 C14 H14C 109.5
H14A C14 H14C 109.5
H14B C14 H14C 109.5
C16 C15 C2 113.84(14)
C16 C15 H15A 108.8
C2 C15 H15A 108.8
C16 C15 H15B 108.8
C2 C15 H15B 108.8
H15A C15 H15B 107.7
C17 C16 C15 125.28(19)
C17 C16 H16 117.4
C15 C16 H16 117.4
C16 C17 H17A 120.0
C16 C17 H17B 120.0
H17A C17 H17B 120.0
O3 C18 O4 124.32(14)
O3 C18 N2 125.55(14)
O4 C18 N2 110.12(14)
O4 C19 C20 109.65(14)
O4 C19 C22 110.86(14)
C20 C19 C22 112.41(18)
O4 C19 C21 101.97(14)
C20 C19 C21 110.85(16)
C22 C19 C21 110.62(16)
C19 C20 H20A 109.5
C19 C20 H20B 109.5
H20A C20 H20B 109.5
C19 C20 H20C 109.5
H20A C20 H20C 109.5
H20B C20 H20C 109.5
C19 C21 H21A 109.5
C19 C21 H21B 109.5
H21A C21 H21B 109.5
C19 C21 H21C 109.5
H21A C21 H21C 109.5
H21B C21 H21C 109.5
C19 C22 H22A 109.5
C19 C22 H22B 109.5
H22A C22 H22B 109.5
C19 C22 H22C 109.5
H22A C22 H22C 109.5
H22B C22 H22C 109.5

loop_
_geom_bond_atom_site_label_1
_geom_bond_atom_site_label_2
_geom_bond_distance
N1 C13 1.313(2)
N1 C9 1.3609(18)
N2 C18 1.347(2)
N2 C1 1.4862(19)
N2 H2 0.828(19)
O1 C2 1.4365(17)
O1 H1 0.8200
O2 C13 1.3608(19)
O2 C14 1.424(2)
O3 C18 1.220(2)
O4 C18 1.3379(18)
O4 C19 1.4816(18)
C1 C10 1.541(2)
C1 C6 1.544(2)
C1 C2 1.552(2)
C2 C15 1.531(2)
C2 C3 1.536(2)
C3 C4 1.532(2)
C3 C8 1.533(2)
C3 H3 0.9800
C4 C5 1.526(3)
C4 H4A 0.9700
C4 H4B 0.9700
C5 C7 1.523(3)
C5 C6 1.534(2)
C5 H5 0.9800
C6 H6A 0.9700
C6 H6B 0.9700
C7 H7A 0.9600
C7 H7B 0.9600
C7 H7C 0.9600
C8 C9 1.496(2)
C8 H8A 0.9700
C8 H8B 0.9700
C9 C10 1.3893(19)
C10 C11 1.392(2)
C11 C12 1.372(2)
C11 H11 0.9300
C12 C13 1.389(2)
C12 H12 0.9300
C14 H14A 0.9600
C14 H14B 0.9600
C14 H14C 0.9600
C15 C16 1.493(2)
C15 H15A 0.9700
C15 H15B 0.9700
C16 C17 1.296(3)
C16 H16 0.9300
C17 H17A 0.9300
C17 H17B 0.9300
C19 C20 1.504(3)
C19 C22 1.509(3)
C19 C21 1.513(3)
C20 H20A 0.9600
C20 H20B 0.9600
C20 H20C 0.9600
C21 H21A 0.9600
C21 H21B 0.9600
C21 H21C 0.9600
C22 H22A 0.9600
C22 H22B 0.9600
C22 H22C 0.9600

loop_
_geom_hbond_atom_site_label_D
_geom_hbond_atom_site_label_H
_geom_hbond_atom_site_label_A
_geom_hbond_distance_DH
_geom_hbond_distance_HA
_geom_hbond_distance_DA
_geom_hbond_angle_DHA
_geom_hbond_site_symmetry_A
N2 H2 O1 0.828(19) 2.148(19) 2.940(2) 159.9(16) 4_557
O1 H1 N2 0.82 2.63 3.029(2) 111.6 .
O1 H1 O3 0.82 1.99 2.7946(18) 166.9 .

loop_
_geom_torsion_atom_site_label_1
_geom_torsion_atom_site_label_2
_geom_torsion_atom_site_label_3
_geom_torsion_atom_site_label_4
_geom_torsion
C18 N2 C1 C10 162.38(14)
C18 N2 C1 C6 46.1(2)
C18 N2 C1 C2 -77.07(18)
N2 C1 C2 O1 68.53(15)
C10 C1 C2 O1 -172.84(11)
C6 C1 C2 O1 -54.63(14)
N2 C1 C2 C15 -51.50(15)
C10 C1 C2 C15 67.12(15)
C6 C1 C2 C15 -174.67(11)
N2 C1 C2 C3 -175.84(12)
C10 C1 C2 C3 -57.22(14)
C6 C1 C2 C3 60.99(14)
O1 C2 C3 C4 58.07(15)
C15 C2 C3 C4 175.87(13)
C1 C2 C3 C4 -60.32(15)
O1 C2 C3 C8 -176.07(12)
C15 C2 C3 C8 -58.28(16)
C1 C2 C3 C8 65.54(15)
C8 C3 C4 C5 -67.37(17)
C2 C3 C4 C5 57.05(17)
C3 C4 C5 C7 -173.15(14)
C3 C4 C5 C6 -50.39(18)
C7 C5 C6 C1 173.67(15)
C4 C5 C6 C1 50.67(19)
N2 C1 C6 C5 178.13(13)
C10 C1 C6 C5 62.10(16)
C2 C1 C6 C5 -57.82(16)
C4 C3 C8 C9 81.87(17)
C2 C3 C8 C9 -42.70(18)
C13 N1 C9 C10 1.2(2)
C13 N1 C9 C8 -178.44(14)
C3 C8 C9 N1 -167.98(13)
C3 C8 C9 C10 12.4(2)
N1 C9 C10 C11 0.5(2)
C8 C9 C10 C11 -179.92(14)
N1 C9 C10 C1 174.68(13)
C8 C9 C10 C1 -5.7(2)
N2 C1 C10 C9 150.44(13)
C6 C1 C10 C9 -91.25(15)
C2 C1 C10 C9 28.77(17)
N2 C1 C10 C11 -35.62(17)
C6 C1 C10 C11 82.69(16)
C2 C1 C10 C11 -157.28(13)
C9 C10 C11 C12 -1.8(2)
C1 C10 C11 C12 -175.90(14)
C10 C11 C12 C13 1.4(2)
C9 N1 C13 O2 178.43(13)
C9 N1 C13 C12 -1.6(2)
C14 O2 C13 N1 4.8(2)
C14 O2 C13 C12 -175.13(15)
C11 C12 C13 N1 0.4(3)
C11 C12 C13 O2 -179.67(15)
O1 C2 C15 C16 61.94(16)
C3 C2 C15 C16 -55.22(17)
C1 C2 C15 C16 -176.22(12)
C2 C15 C16 C17 133.6(2)
C19 O4 C18 O3 -1.3(2)
C19 O4 C18 N2 178.19(13)
C1 N2 C18 O3 9.5(3)
C1 N2 C18 O4 -170.03(13)
C18 O4 C19 C20 -64.7(2)
C18 O4 C19 C22 60.0(2)
C18 O4 C19 C21 177.81(14)
